data_7131692
loop_
_publ_author_name
'Miyazaki, Ryuya'
'Muto, Kei'
'Yamaguchi, Junichiro'

_publ_section_title
;
 Chloroacetyl boronate <i>N</i>-tosylhydrazone as a versatile synthetic
 building block.
;
_journal_issue 48
_journal_name_full 'Chemical communications (Cambridge, England)'
_journal_page_first 7419
_journal_page_last 7422
_journal_paper_doi 10.1039/d3cc02086j
_journal_volume 59
_journal_year 2023
_chemical_formula_moiety 'C14 H17 B Cl N3 O6 S, C4 H8 O2'
_chemical_formula_sum 'C18 H25 B Cl N3 O8 S'
_chemical_formula_weight 489.73
_space_group_crystal_system monoclinic
_space_group_IT_number 14
_space_group_name_Hall '-P 2ybc'
_space_group_name_H-M_alt 'P 1 21/c 1'
_atom_sites_solution_hydrogens geom
_atom_sites_solution_primary dual
_audit_creation_date 2022-10-21
_audit_creation_method
;
Olex2 1.5
(compiled 2021.07.19 svn.r715e62df for OlexSys, GUI svn.r6380)
;
_audit_update_record
;
2023-04-20 deposited with the CCDC.	2023-05-23 downloaded from the CCDC.
;
_cell_angle_alpha 90
_cell_angle_beta 90.823(2)
_cell_angle_gamma 90
_cell_formula_units_Z 4
_cell_length_a 13.2505(2)
_cell_length_b 15.1794(2)
_cell_length_c 11.4864(2)
_cell_measurement_reflns_used 7933
_cell_measurement_temperature 100.01(10)
_cell_measurement_theta_max 74.4350
_cell_measurement_theta_min 3.3280
_cell_volume 2310.07(6)
_computing_cell_refinement 'CrysAlisPro 1.171.42.49 (Rigaku OD, 2022)'
_computing_data_collection 'CrysAlisPro 1.171.42.49 (Rigaku OD, 2022)'
_computing_data_reduction 'CrysAlisPro 1.171.42.49 (Rigaku OD, 2022)'
_computing_molecular_graphics 'Olex2 1.5 (Dolomanov et al., 2009)'
_computing_publication_material 'Olex2 1.5 (Dolomanov et al., 2009)'
_computing_structure_refinement 'SHELXL 2018/3 (Sheldrick, 2015)'
_computing_structure_solution 'SHELXT 2018/2 (Sheldrick, 2018)'
_diffrn_ambient_environment N~2~
_diffrn_ambient_temperature 100.01(10)
_diffrn_detector 'Hybrid Pixel Array Detector'
_diffrn_detector_area_resol_mean 10.0000
_diffrn_detector_type HyPix
_diffrn_measured_fraction_theta_full 0.991
_diffrn_measured_fraction_theta_max 0.966
_diffrn_measurement_details
;
List of Runs (angles in degrees, time in seconds):

  # Type    Start    End  Width  t~exp~   \w     \q     \k     \f   Frames
#--------------------------------------------------------------------------
  1  \w    -39.00  35.00   0.50    1.79    --  -42.99  37.00 -49.00  148
  2  \w   -104.00 -30.00   0.50    1.79    --  -42.99 -37.00 155.00  148
  3  \w     61.00  86.00   0.50    1.79    --   42.99-159.00 141.00   50
  4  \w   -170.00 -79.00   0.50    7.17    --  -96.00 -37.00 155.00  182
  5  \w    -83.00 -42.00   0.50    7.17    --  -96.00 119.00  20.00   82
  6  \w     67.00 134.00   0.50    7.17    --  108.01-159.00 141.00  134
  7  \w    109.00 154.00   0.50    7.17    --  108.01  86.00 130.00   90
  8  \w     85.00 114.00   0.50    7.17    --  108.01  37.00 -49.00   58
  9  \w     37.00 109.00   0.50    7.17    --  108.01-119.00 -65.00  144
 10  \w     75.00 121.00   0.50    1.79    --   42.99 178.00  60.00   92
 11  \w    -71.00 -28.00   0.50    7.17    --  -96.00 125.00  60.00   86
 12  \w    -50.00 -24.00   0.50    7.17    --  -96.00  45.00 120.00   52
 13  \w    -86.00 -61.00   0.50    7.17    --  -96.00 125.00 -30.00   50
 14  \w    -55.00 -24.00   0.50    7.17    --  -96.00  61.00  30.00   62
 15  \w   -138.00 -88.00   0.50    7.17    --  -96.00-125.00  90.00  100
 16  \w     84.00 172.00   0.50    7.17    --  108.01  30.00  60.00  176
 17  \w     36.00  88.00   0.50    7.17    --  108.01 -77.00  90.00  104
 18  \w     41.00  97.00   0.50    7.17    --  108.01 -77.00 150.00  112
 19  \w     49.00 106.00   0.50    7.17    --  108.01 -95.00 150.00  114
 20  \w     80.00 112.00   0.50    7.17    --  108.01-125.00   0.00   64
 21  \w     99.00 164.00   0.50    7.17    --  108.01 125.00 -30.00  130
 22  \w     48.00  74.00   0.50    7.17    --  108.01-125.00   0.00   52
 23  \w     92.00 118.00   0.50    7.17    --  108.01 -83.00  10.00   52
 24  \w    -51.00 -26.00   0.50    7.17    --  -96.00  45.00 -30.00   50
 25  \w   -132.00 -97.00   0.50    7.17    --  -96.00 -30.00-180.00   70
 26  \w   -160.00-134.00   0.50    7.17    --  -96.00 -30.00-180.00   52
 27  \w    -51.00 -25.00   0.50    7.17    --  -96.00  45.00  60.00   52
 28  \w    -51.00 -26.00   0.50    7.17    --  -96.00  45.00  30.00   50
 29  \w    -51.00 -26.00   0.50    7.17    --  -96.00  45.00  90.00   50
 30  \w     48.00  74.00   0.50    7.17    --  108.01 -95.00-120.00   52
 31  \w     79.00 105.00   0.50    7.17    --  108.01 -95.00 -30.00   52
;
_diffrn_measurement_device 'four-circle diffractometer'
_diffrn_measurement_device_type 'XtaLAB Synergy, Dualflex, HyPix'
_diffrn_measurement_method '\w scans'
_diffrn_orient_matrix_type 'CrysAlisPro convention (1999,Acta A55,543-557)'
_diffrn_orient_matrix_UB_11 -0.0325367000
_diffrn_orient_matrix_UB_12 -0.0930720000
_diffrn_orient_matrix_UB_13 0.0377560000
_diffrn_orient_matrix_UB_21 -0.0431904000
_diffrn_orient_matrix_UB_22 0.0382586000
_diffrn_orient_matrix_UB_23 0.1131102000
_diffrn_orient_matrix_UB_31 -0.1028918000
_diffrn_orient_matrix_UB_32 0.0133501000
_diffrn_orient_matrix_UB_33 -0.0614383000
_diffrn_radiation_monochromator mirror
_diffrn_radiation_probe x-ray
_diffrn_radiation_type 'Cu K\a'
_diffrn_radiation_wavelength 1.54184
_diffrn_reflns_av_R_equivalents 0.0598
_diffrn_reflns_av_unetI/netI 0.0503
_diffrn_reflns_Laue_measured_fraction_full 0.991
_diffrn_reflns_Laue_measured_fraction_max 0.966
_diffrn_reflns_limit_h_max 13
_diffrn_reflns_limit_h_min -16
_diffrn_reflns_limit_k_max 18
_diffrn_reflns_limit_k_min -19
_diffrn_reflns_limit_l_max 14
_diffrn_reflns_limit_l_min -14
_diffrn_reflns_number 19672
_diffrn_reflns_point_group_measured_fraction_full 0.991
_diffrn_reflns_point_group_measured_fraction_max 0.966
_diffrn_reflns_theta_full 67.684
_diffrn_reflns_theta_max 75.175
_diffrn_reflns_theta_min 3.336
_diffrn_source 'micro-focus sealed X-ray tube'
_diffrn_source_type 'PhotonJet (Cu) X-ray Source'
_exptl_absorpt_coefficient_mu 2.742
_exptl_absorpt_correction_T_max 1.000
_exptl_absorpt_correction_T_min 0.366
_exptl_absorpt_correction_type gaussian
_exptl_absorpt_process_details
;
CrysAlisPro 1.171.42.49 (Rigaku Oxford Diffraction, 2022)
Numerical absorption correction based on gaussian integration over
a multifaceted crystal model
Empirical absorption correction using spherical harmonics,
implemented in SCALE3 ABSPACK scaling algorithm.
;
_exptl_crystal_colour colourless
_exptl_crystal_colour_primary colourless
_exptl_crystal_density_diffrn 1.408
_exptl_crystal_description block
_exptl_crystal_F_000 1024
_exptl_crystal_size_max 0.28
_exptl_crystal_size_mid 0.06
_exptl_crystal_size_min 0.04
_refine_diff_density_max 0.442
_refine_diff_density_min -0.658
_refine_diff_density_rms 0.076
_refine_ls_extinction_method none
_refine_ls_goodness_of_fit_ref 1.058
_refine_ls_hydrogen_treatment constr
_refine_ls_matrix_type full
_refine_ls_number_parameters 293
_refine_ls_number_reflns 4601
_refine_ls_number_restraints 0
_refine_ls_restrained_S_all 1.058
_refine_ls_R_factor_all 0.0574
_refine_ls_R_factor_gt 0.0496
_refine_ls_shift/su_max 0.000
_refine_ls_shift/su_mean 0.000
_refine_ls_structure_factor_coef Fsqd
_refine_ls_weighting_details 'w=1/[\s^2^(Fo^2^)+(0.0725P)^2^+1.2179P] where P=(Fo^2^+2Fc^2^)/3'
_refine_ls_weighting_scheme calc
_refine_ls_wR_factor_gt 0.1268
_refine_ls_wR_factor_ref 0.1320
_reflns_Friedel_coverage 0.000
_reflns_number_gt 3990
_reflns_number_total 4601
_reflns_threshold_expression 'I > 2\s(I)'
_cod_data_source_file d3cc02086j2.cif
_cod_data_source_block CMBT
_cod_depositor_comments 'Adding full bibliography for 7131691--7131692.cif.'
_cod_database_code 7131692
_shelx_shelxl_version_number 2018/3
_chemical_oxdiff_formula 'C14 H17 B Cl N3 O6 S'
_shelx_space_group_comment
;
The symmetry employed for this shelxl refinement is uniquely defined
by the following loop, which should always be used as a source of
symmetry information in preference to the above space-group names.
They are only intended as comments.
;
_shelx_estimated_absorpt_t_max 0.898
_shelx_estimated_absorpt_t_min 0.514
_olex2_refinement_description
;
1.a Secondary CH2 refined with riding coordinates:
 C7(H7A,H7B), C4(H4A,H4B), C2(H2A,H2B), C17(H17A,H17B)
1.b Aromatic/amide H refined with riding coordinates:
 N3(H3), C13(H13), C9(H9), C10(H10), C12(H12)
1.c Idealised Me refined as rotating group:
 C5(H5A,H5B,H5C), C14(H14A,H14B,H14C), C18(H18A,H18B,H18C), C15(H15A,H15B,H15C)
;
_olex2_submission_special_instructions 'No special instructions were received'
_oxdiff_exptl_absorpt_empirical_details
;
Empirical correction (ABSPACK) includes:
- Absorption correction using spherical harmonics
- Frame scaling
;
_oxdiff_exptl_absorpt_empirical_full_max 1.906
_oxdiff_exptl_absorpt_empirical_full_min 0.537

loop_
_space_group_symop_operation_xyz
'x, y, z'
'-x, y+1/2, -z+1/2'
'-x, -y, -z'
'x, -y-1/2, z-1/2'

loop_
_atom_site_label
_atom_site_type_symbol
_atom_site_fract_x
_atom_site_fract_y
_atom_site_fract_z
_atom_site_U_iso_or_equiv
_atom_site_adp_type
_atom_site_occupancy
_atom_site_site_symmetry_order
_atom_site_calc_flag
_atom_site_refinement_flags_posn
_atom_site_refinement_flags_adp
_atom_site_refinement_flags_occupancy
_atom_site_disorder_assembly
_atom_site_disorder_group
S1 S 0.35897(4) 0.56947(3) 0.07238(4) 0.02509(15) Uani 1 1 d . . . . .
Cl1 Cl 0.66532(4) 0.44789(4) 0.38848(5) 0.03219(16) Uani 1 1 d . . . . .
O3 O 0.76855(11) 0.64243(10) 0.31283(13) 0.0263(3) Uani 1 1 d . . . . .
O1 O 0.63995(12) 0.73998(10) 0.23002(12) 0.0251(3) Uani 1 1 d . . . . .
O5 O 0.31098(12) 0.49274(11) 0.02519(13) 0.0301(4) Uani 1 1 d . . . . .
O2 O 0.58547(14) 0.87726(10) 0.25209(14) 0.0323(4) Uani 1 1 d . . . . .
O6 O 0.38120(13) 0.64260(11) -0.00193(14) 0.0320(4) Uani 1 1 d . . . . .
N1 N 0.62703(13) 0.68833(12) 0.42981(14) 0.0216(4) Uani 1 1 d . . . . .
O4 O 0.88454(13) 0.62534(15) 0.45456(17) 0.0457(5) Uani 1 1 d . . . . .
N2 N 0.52089(13) 0.59790(12) 0.18464(15) 0.0230(4) Uani 1 1 d . . . . .
O8 O 0.97173(14) 0.87104(14) 0.44447(18) 0.0462(5) Uani 1 1 d . . . . .
N3 N 0.46662(14) 0.53287(12) 0.12690(15) 0.0244(4) Uani 1 1 d . . . . .
H3 H 0.487369 0.478061 0.120113 0.029 Uiso 1 1 calc R U . . .
O7 O 0.83174(17) 0.83527(15) 0.3465(2) 0.0572(6) Uani 1 1 d . . . . .
C5 C 0.52858(16) 0.65133(16) 0.46829(19) 0.0271(4) Uani 1 1 d . . . . .
H5A H 0.532952 0.586913 0.471045 0.041 Uiso 1 1 calc R U . . .
H5B H 0.475114 0.668841 0.413178 0.041 Uiso 1 1 calc R U . . .
H5C H 0.513045 0.673950 0.545911 0.041 Uiso 1 1 calc R U . . .
C6 C 0.60315(16) 0.57767(14) 0.23893(18) 0.0231(4) Uani 1 1 d . . . . .
C8 C 0.29040(16) 0.60803(15) 0.1916(2) 0.0274(5) Uani 1 1 d . . . . .
C7 C 0.64908(18) 0.48674(14) 0.24058(19) 0.0269(4) Uani 1 1 d . . . . .
H7A H 0.715371 0.488225 0.201955 0.032 Uiso 1 1 calc R U . . .
H7B H 0.604731 0.445623 0.196735 0.032 Uiso 1 1 calc R U . . .
C4 C 0.71351(16) 0.65889(15) 0.50524(19) 0.0268(4) Uani 1 1 d . . . . .
H4A H 0.695671 0.604744 0.548367 0.032 Uiso 1 1 calc R U . . .
H4B H 0.732214 0.705358 0.562052 0.032 Uiso 1 1 calc R U . . .
C1 C 0.61220(17) 0.80737(14) 0.29412(18) 0.0252(4) Uani 1 1 d . . . . .
C3 C 0.79971(17) 0.64123(16) 0.4234(2) 0.0297(5) Uani 1 1 d . . . . .
C2 C 0.61880(18) 0.78688(14) 0.42259(18) 0.0260(4) Uani 1 1 d . . . . .
H2A H 0.678823 0.815290 0.458590 0.031 Uiso 1 1 calc R U . . .
H2B H 0.557727 0.807841 0.462794 0.031 Uiso 1 1 calc R U . . .
C13 C 0.29540(18) 0.69674(17) 0.2218(2) 0.0346(5) Uani 1 1 d . . . . .
H13 H 0.332819 0.737188 0.176333 0.042 Uiso 1 1 calc R U . . .
C9 C 0.23711(18) 0.54773(16) 0.2581(2) 0.0313(5) Uani 1 1 d . . . . .
H9 H 0.235372 0.487210 0.237166 0.038 Uiso 1 1 calc R U . . .
C10 C 0.18672(19) 0.57720(19) 0.3553(2) 0.0375(6) Uani 1 1 d . . . . .
H10 H 0.149710 0.536597 0.400890 0.045 Uiso 1 1 calc R U . . .
C11 C 0.18962(19) 0.6661(2) 0.3871(2) 0.0396(6) Uani 1 1 d . . . . .
C12 C 0.24438(19) 0.72471(18) 0.3199(3) 0.0410(6) Uani 1 1 d . . . . .
H12 H 0.246999 0.785099 0.341460 0.049 Uiso 1 1 calc R U . . .
C16 C 0.9201(2) 0.85134(19) 0.3485(3) 0.0454(7) Uani 1 1 d . . . . .
B1 B 0.66069(18) 0.65930(15) 0.29726(19) 0.0220(5) Uani 1 1 d . . . . .
C17 C 0.9164(2) 0.8703(2) 0.5527(3) 0.0470(7) Uani 1 1 d . . . . .
H17A H 0.889261 0.810656 0.567906 0.056 Uiso 1 1 calc R U . . .
H17B H 0.859378 0.912301 0.548547 0.056 Uiso 1 1 calc R U . . .
C14 C 0.1333(2) 0.6972(3) 0.4922(3) 0.0539(8) Uani 1 1 d . . . . .
H14A H 0.060879 0.687268 0.480067 0.081 Uiso 1 1 calc R U . . .
H14B H 0.145813 0.760258 0.504046 0.081 Uiso 1 1 calc R U . . .
H14C H 0.156674 0.664439 0.560974 0.081 Uiso 1 1 calc R U . . .
C18 C 0.9891(2) 0.8965(2) 0.6473(3) 0.0520(7) Uani 1 1 d . . . . .
H18A H 1.014282 0.956007 0.632131 0.078 Uiso 1 1 calc R U . . .
H18B H 1.045848 0.855039 0.649443 0.078 Uiso 1 1 calc R U . . .
H18C H 0.954859 0.895496 0.722353 0.078 Uiso 1 1 calc R U . . .
C15 C 0.9862(3) 0.8539(3) 0.2435(3) 0.0640(9) Uani 1 1 d . . . . .
H15A H 1.026618 0.907953 0.244924 0.096 Uiso 1 1 calc R U . . .
H15B H 0.943934 0.852857 0.172745 0.096 Uiso 1 1 calc R U . . .
H15C H 1.031048 0.802597 0.244209 0.096 Uiso 1 1 calc R U . . .

loop_
_atom_site_aniso_label
_atom_site_aniso_U_11
_atom_site_aniso_U_22
_atom_site_aniso_U_33
_atom_site_aniso_U_23
_atom_site_aniso_U_13
_atom_site_aniso_U_12
S1 0.0300(3) 0.0241(3) 0.0209(3) -0.00042(18) -0.00688(19) -0.00012(19)
Cl1 0.0416(3) 0.0274(3) 0.0274(3) 0.0054(2) -0.0048(2) 0.0032(2)
O3 0.0257(7) 0.0320(8) 0.0212(7) -0.0037(6) 0.0004(6) -0.0011(6)
O1 0.0363(8) 0.0212(7) 0.0178(7) -0.0010(6) 0.0000(6) -0.0023(6)
O5 0.0364(8) 0.0292(8) 0.0245(7) -0.0049(6) -0.0088(6) -0.0036(6)
O2 0.0487(10) 0.0224(8) 0.0256(8) 0.0000(6) -0.0046(7) 0.0032(7)
O6 0.0388(9) 0.0299(8) 0.0272(8) 0.0050(7) -0.0071(7) -0.0020(7)
N1 0.0264(8) 0.0217(8) 0.0165(8) -0.0005(6) -0.0020(6) 0.0002(7)
O4 0.0280(9) 0.0719(14) 0.0369(10) -0.0109(9) -0.0069(7) 0.0061(8)
N2 0.0287(9) 0.0224(8) 0.0178(8) -0.0008(7) -0.0034(7) -0.0009(7)
O8 0.0408(10) 0.0540(12) 0.0436(11) -0.0061(9) -0.0042(8) -0.0013(8)
N3 0.0302(9) 0.0194(8) 0.0234(9) -0.0034(7) -0.0063(7) 0.0028(7)
O7 0.0483(12) 0.0538(13) 0.0690(15) -0.0049(11) -0.0149(11) -0.0061(10)
C5 0.0262(10) 0.0326(11) 0.0225(10) 0.0013(9) 0.0015(8) -0.0015(9)
C6 0.0299(11) 0.0210(10) 0.0182(9) -0.0003(8) 0.0004(8) 0.0004(8)
C8 0.0265(10) 0.0303(11) 0.0251(10) -0.0050(9) -0.0078(8) 0.0030(8)
C7 0.0356(11) 0.0223(10) 0.0225(10) -0.0013(8) -0.0060(8) 0.0024(8)
C4 0.0274(11) 0.0336(11) 0.0194(9) -0.0016(8) -0.0055(8) 0.0020(9)
C1 0.0330(11) 0.0218(10) 0.0207(10) -0.0019(8) -0.0023(8) -0.0035(8)
C3 0.0261(11) 0.0367(12) 0.0261(11) -0.0060(9) -0.0038(9) -0.0003(9)
C2 0.0379(12) 0.0202(10) 0.0200(10) -0.0030(8) 0.0001(8) -0.0010(8)
C13 0.0327(12) 0.0306(12) 0.0402(13) -0.0081(10) -0.0082(10) 0.0012(9)
C9 0.0327(12) 0.0335(12) 0.0277(11) -0.0013(9) -0.0053(9) 0.0024(9)
C10 0.0307(12) 0.0518(15) 0.0298(12) 0.0010(11) -0.0041(10) 0.0058(11)
C11 0.0292(12) 0.0572(16) 0.0322(12) -0.0138(12) -0.0122(10) 0.0118(11)
C12 0.0355(13) 0.0385(13) 0.0485(15) -0.0180(12) -0.0131(11) 0.0085(11)
C16 0.0426(16) 0.0373(14) 0.0557(17) -0.0004(12) -0.0122(13) 0.0060(11)
B1 0.0278(11) 0.0233(11) 0.0148(10) -0.0005(8) -0.0009(8) -0.0011(9)
C17 0.0404(14) 0.0530(16) 0.0475(16) 0.0035(13) -0.0007(12) -0.0029(12)
C14 0.0405(15) 0.079(2) 0.0417(15) -0.0193(15) -0.0051(12) 0.0196(14)
C18 0.0545(17) 0.0593(18) 0.0422(16) -0.0028(14) 0.0045(13) -0.0096(14)
C15 0.061(2) 0.084(3) 0.0471(18) -0.0178(17) -0.0099(15) 0.0108(18)

loop_
_atom_type_symbol
_atom_type_description
_atom_type_scat_dispersion_real
_atom_type_scat_dispersion_imag
_atom_type_scat_source
C C 0.0181 0.0091 'International Tables Vol C Tables 4.2.6.8 and 6.1.1.4'
H H 0.0000 0.0000 'International Tables Vol C Tables 4.2.6.8 and 6.1.1.4'
B B 0.0090 0.0039 'International Tables Vol C Tables 4.2.6.8 and 6.1.1.4'
Cl Cl 0.3639 0.7018 'International Tables Vol C Tables 4.2.6.8 and 6.1.1.4'
N N 0.0311 0.0180 'International Tables Vol C Tables 4.2.6.8 and 6.1.1.4'
O O 0.0492 0.0322 'International Tables Vol C Tables 4.2.6.8 and 6.1.1.4'
S S 0.3331 0.5567 'International Tables Vol C Tables 4.2.6.8 and 6.1.1.4'

loop_
_exptl_crystal_face_index_h
_exptl_crystal_face_index_k
_exptl_crystal_face_index_l
_exptl_crystal_face_perp_dist
-8 2 0 0.0386
1 10 0 0.0150
-1 -10 0 0.0243
-1 2 -7 0.1120
9 -1 1 0.0160
-9 0 0 0.0435
-8 2 -1 0.0403
-1 1 7 0.1497
8 -2 1 0.0136

loop_
_geom_angle_atom_site_label_1
_geom_angle_atom_site_label_2
_geom_angle_atom_site_label_3
_geom_angle
_geom_angle_site_symmetry_1
_geom_angle_site_symmetry_3
_geom_angle_publ_flag
O5 S1 O6 119.95(10) . . ?
O5 S1 N3 104.33(9) . . ?
O5 S1 C8 109.57(11) . . ?
O6 S1 N3 107.67(10) . . ?
O6 S1 C8 108.63(11) . . ?
N3 S1 C8 105.74(10) . . ?
C3 O3 B1 114.15(17) . . ?
C1 O1 B1 113.88(16) . . ?
C5 N1 C4 112.44(17) . . ?
C5 N1 C2 109.14(17) . . ?
C5 N1 B1 114.90(16) . . ?
C4 N1 C2 112.59(17) . . ?
C4 N1 B1 103.86(15) . . ?
C2 N1 B1 103.59(15) . . ?
C6 N2 N3 119.53(18) . . ?
C16 O8 C17 116.8(2) . . ?
S1 N3 H3 123.7 . . ?
N2 N3 S1 112.50(14) . . ?
N2 N3 H3 123.7 . . ?
N1 C5 H5A 109.5 . . ?
N1 C5 H5B 109.5 . . ?
N1 C5 H5C 109.5 . . ?
H5A C5 H5B 109.5 . . ?
H5A C5 H5C 109.5 . . ?
H5B C5 H5C 109.5 . . ?
N2 C6 C7 124.33(19) . . ?
N2 C6 B1 114.49(18) . . ?
C7 C6 B1 120.96(18) . . ?
C13 C8 S1 119.6(2) . . ?
C9 C8 S1 118.81(18) . . ?
C9 C8 C13 121.5(2) . . ?
Cl1 C7 H7A 109.5 . . ?
Cl1 C7 H7B 109.5 . . ?
C6 C7 Cl1 110.66(15) . . ?
C6 C7 H7A 109.5 . . ?
C6 C7 H7B 109.5 . . ?
H7A C7 H7B 108.1 . . ?
N1 C4 H4A 110.6 . . ?
N1 C4 H4B 110.6 . . ?
N1 C4 C3 105.79(17) . . ?
H4A C4 H4B 108.7 . . ?
C3 C4 H4A 110.6 . . ?
C3 C4 H4B 110.6 . . ?
O1 C1 C2 111.97(18) . . ?
O2 C1 O1 122.56(19) . . ?
O2 C1 C2 125.5(2) . . ?
O3 C3 C4 111.34(18) . . ?
O4 C3 O3 124.4(2) . . ?
O4 C3 C4 124.3(2) . . ?
N1 C2 C1 105.21(16) . . ?
N1 C2 H2A 110.7 . . ?
N1 C2 H2B 110.7 . . ?
C1 C2 H2A 110.7 . . ?
C1 C2 H2B 110.7 . . ?
H2A C2 H2B 108.8 . . ?
C8 C13 H13 120.8 . . ?
C12 C13 C8 118.4(3) . . ?
C12 C13 H13 120.8 . . ?
C8 C9 H9 120.5 . . ?
C10 C9 C8 119.0(2) . . ?
C10 C9 H9 120.5 . . ?
C9 C10 H10 119.6 . . ?
C9 C10 C11 120.7(3) . . ?
C11 C10 H10 119.6 . . ?
C10 C11 C14 120.0(3) . . ?
C12 C11 C10 119.0(2) . . ?
C12 C11 C14 120.9(3) . . ?
C13 C12 H12 119.4 . . ?
C11 C12 C13 121.3(2) . . ?
C11 C12 H12 119.4 . . ?
O8 C16 C15 111.3(3) . . ?
O7 C16 O8 123.8(3) . . ?
O7 C16 C15 124.9(3) . . ?
O3 B1 O1 112.66(18) . . ?
O3 B1 N1 102.15(15) . . ?
O3 B1 C6 112.08(18) . . ?
O1 B1 N1 102.17(16) . . ?
O1 B1 C6 109.94(17) . . ?
C6 B1 N1 117.38(17) . . ?
O8 C17 H17A 110.3 . . ?
O8 C17 H17B 110.3 . . ?
O8 C17 C18 107.0(2) . . ?
H17A C17 H17B 108.6 . . ?
C18 C17 H17A 110.3 . . ?
C18 C17 H17B 110.3 . . ?
C11 C14 H14A 109.5 . . ?
C11 C14 H14B 109.5 . . ?
C11 C14 H14C 109.5 . . ?
H14A C14 H14B 109.5 . . ?
H14A C14 H14C 109.5 . . ?
H14B C14 H14C 109.5 . . ?
C17 C18 H18A 109.5 . . ?
C17 C18 H18B 109.5 . . ?
C17 C18 H18C 109.5 . . ?
H18A C18 H18B 109.5 . . ?
H18A C18 H18C 109.5 . . ?
H18B C18 H18C 109.5 . . ?
C16 C15 H15A 109.5 . . ?
C16 C15 H15B 109.5 . . ?
C16 C15 H15C 109.5 . . ?
H15A C15 H15B 109.5 . . ?
H15A C15 H15C 109.5 . . ?
H15B C15 H15C 109.5 . . ?

loop_
_geom_bond_atom_site_label_1
_geom_bond_atom_site_label_2
_geom_bond_distance
_geom_bond_site_symmetry_2
_geom_bond_publ_flag
S1 O5 1.4299(16) . ?
S1 O6 1.4335(17) . ?
S1 N3 1.6462(18) . ?
S1 C8 1.755(2) . ?
Cl1 C7 1.808(2) . ?
O3 C3 1.330(3) . ?
O3 B1 1.460(3) . ?
O1 C1 1.316(3) . ?
O1 B1 1.472(3) . ?
O2 C1 1.216(3) . ?
N1 C5 1.493(3) . ?
N1 C4 1.495(3) . ?
N1 C2 1.502(3) . ?
N1 B1 1.653(3) . ?
O4 C3 1.199(3) . ?
N2 N3 1.385(3) . ?
N2 C6 1.285(3) . ?
O8 C16 1.323(4) . ?
O8 C17 1.453(4) . ?
N3 H3 0.8800 . ?
O7 C16 1.196(4) . ?
C5 H5A 0.9800 . ?
C5 H5B 0.9800 . ?
C5 H5C 0.9800 . ?
C6 C7 1.508(3) . ?
C6 B1 1.597(3) . ?
C8 C13 1.392(3) . ?
C8 C9 1.391(4) . ?
C7 H7A 0.9900 . ?
C7 H7B 0.9900 . ?
C4 H4A 0.9900 . ?
C4 H4B 0.9900 . ?
C4 C3 1.513(3) . ?
C1 C2 1.509(3) . ?
C2 H2A 0.9900 . ?
C2 H2B 0.9900 . ?
C13 H13 0.9500 . ?
C13 C12 1.389(4) . ?
C9 H9 0.9500 . ?
C9 C10 1.383(4) . ?
C10 H10 0.9500 . ?
C10 C11 1.399(4) . ?
C11 C12 1.389(4) . ?
C11 C14 1.504(4) . ?
C12 H12 0.9500 . ?
C16 C15 1.501(5) . ?
C17 H17A 0.9900 . ?
C17 H17B 0.9900 . ?
C17 C18 1.495(4) . ?
C14 H14A 0.9800 . ?
C14 H14B 0.9800 . ?
C14 H14C 0.9800 . ?
C18 H18A 0.9800 . ?
C18 H18B 0.9800 . ?
C18 H18C 0.9800 . ?
C15 H15A 0.9800 . ?
C15 H15B 0.9800 . ?
C15 H15C 0.9800 . ?

loop_
_geom_torsion_atom_site_label_1
_geom_torsion_atom_site_label_2
_geom_torsion_atom_site_label_3
_geom_torsion_atom_site_label_4
_geom_torsion
_geom_torsion_site_symmetry_1
_geom_torsion_site_symmetry_2
_geom_torsion_site_symmetry_3
_geom_torsion_site_symmetry_4
_geom_torsion_publ_flag
S1 C8 C13 C12 -176.89(18) . . . . ?
S1 C8 C9 C10 177.09(17) . . . . ?
O1 C1 C2 N1 -15.6(2) . . . . ?
O5 S1 N3 N2 -175.58(14) . . . . ?
O5 S1 C8 C13 -153.99(18) . . . . ?
O5 S1 C8 C9 29.9(2) . . . . ?
O2 C1 C2 N1 165.0(2) . . . . ?
O6 S1 N3 N2 55.95(17) . . . . ?
O6 S1 C8 C13 -21.2(2) . . . . ?
O6 S1 C8 C9 162.71(17) . . . . ?
N1 C4 C3 O3 -10.5(3) . . . . ?
N1 C4 C3 O4 171.8(2) . . . . ?
N2 C6 C7 Cl1 -123.2(2) . . . . ?
N2 C6 B1 O3 -155.47(18) . . . . ?
N2 C6 B1 O1 -29.4(3) . . . . ?
N2 C6 B1 N1 86.8(2) . . . . ?
N3 S1 C8 C13 94.11(19) . . . . ?
N3 S1 C8 C9 -81.96(19) . . . . ?
N3 N2 C6 C7 2.8(3) . . . . ?
N3 N2 C6 B1 177.56(17) . . . . ?
C5 N1 C4 C3 140.25(19) . . . . ?
C5 N1 C2 C1 -105.41(19) . . . . ?
C5 N1 B1 O3 -138.77(17) . . . . ?
C5 N1 B1 O1 104.52(19) . . . . ?
C5 N1 B1 C6 -15.8(3) . . . . ?
C6 N2 N3 S1 175.03(16) . . . . ?
C8 S1 N3 N2 -60.03(17) . . . . ?
C8 C13 C12 C11 0.1(4) . . . . ?
C8 C9 C10 C11 -0.5(3) . . . . ?
C7 C6 B1 O3 19.5(3) . . . . ?
C7 C6 B1 O1 145.56(19) . . . . ?
C7 C6 B1 N1 -98.3(2) . . . . ?
C4 N1 C2 C1 128.99(19) . . . . ?
C4 N1 B1 O3 -15.5(2) . . . . ?
C4 N1 B1 O1 -132.25(17) . . . . ?
C4 N1 B1 C6 107.4(2) . . . . ?
C1 O1 B1 O3 -103.2(2) . . . . ?
C1 O1 B1 N1 5.7(2) . . . . ?
C1 O1 B1 C6 131.02(18) . . . . ?
C3 O3 B1 O1 119.0(2) . . . . ?
C3 O3 B1 N1 10.1(2) . . . . ?
C3 O3 B1 C6 -116.4(2) . . . . ?
C2 N1 C4 C3 -96.0(2) . . . . ?
C2 N1 B1 O3 102.28(17) . . . . ?
C2 N1 B1 O1 -14.44(19) . . . . ?
C2 N1 B1 C6 -134.74(19) . . . . ?
C13 C8 C9 C10 1.1(3) . . . . ?
C9 C8 C13 C12 -0.9(3) . . . . ?
C9 C10 C11 C12 -0.3(4) . . . . ?
C9 C10 C11 C14 179.3(2) . . . . ?
C10 C11 C12 C13 0.5(4) . . . . ?
C16 O8 C17 C18 -178.6(3) . . . . ?
B1 O3 C3 O4 177.2(2) . . . . ?
B1 O3 C3 C4 -0.5(3) . . . . ?
B1 O1 C1 O2 -174.8(2) . . . . ?
B1 O1 C1 C2 5.7(3) . . . . ?
B1 N1 C4 C3 15.4(2) . . . . ?
B1 N1 C2 C1 17.4(2) . . . . ?
B1 C6 C7 Cl1 62.4(2) . . . . ?
C17 O8 C16 O7 1.7(4) . . . . ?
C17 O8 C16 C15 -179.6(3) . . . . ?
C14 C11 C12 C13 -179.1(2) . . . . ?

loop_
_exptl_oxdiff_crystal_face_indexfrac_h
_exptl_oxdiff_crystal_face_indexfrac_k
_exptl_oxdiff_crystal_face_indexfrac_l
_exptl_oxdiff_crystal_face_x
_exptl_oxdiff_crystal_face_y
_exptl_oxdiff_crystal_face_z
-8.4324 1.8350 -0.4217 0.0877 0.3867 0.9180
1.2756 9.7403 0.1296 -0.9432 0.3322 -0.0092
-1.2756 -9.7403 -0.1296 0.9432 -0.3322 0.0092
-0.6814 1.9649 -7.2725 -0.4353 -0.7180 0.5432
8.5071 -0.6492 0.9037 -0.1822 -0.2900 -0.9395
-8.5824 0.4871 -0.2799 0.2233 0.3577 0.9068
-8.4226 1.8191 -0.5554 0.0838 0.3706 0.9250
-0.8121 0.9419 7.3969 0.2180 0.9078 -0.3583
8.3157 -1.7178 1.3087 -0.0613 -0.2769 -0.9590
